data_1512059
loop_
_publ_author_name
'Cheng, Jin-Tang'
'Liu, Fei'
'Li, Xiao-Nian'
'Wu, Xing-De'
'Dong, Liao-Bin'
'Peng, Li-Yan'
'Huang, Sheng-Xiong'
'He, Juan'
'Zhao, Qin-Shi'

_publ_section_title
;
 Lycospidine A, a New Type ofLycopodiumAlkaloid fromLycopodium complanatum
;
_journal_issue 10
_journal_name_full 'Organic Letters'
_journal_page_first 2438
_journal_paper_doi 10.1021/ol400907v
_journal_volume 15
_journal_year 2013
_chemical_absolute_configuration unk
_chemical_formula_moiety 'C15 H22 N O2, C2 F3 O2, 2(H2 O)'
_chemical_formula_sum 'C17 H26 F3 N O6'
_chemical_formula_weight 397.39
_chemical_name_systematic
; 
 ? 
;
_space_group_IT_number 4
_symmetry_cell_setting monoclinic
_symmetry_space_group_name_Hall 'P 2yb'
_symmetry_space_group_name_H-M 'P 1 21 1'
_atom_sites_solution_hydrogens geom
_atom_sites_solution_primary direct
_atom_sites_solution_secondary difmap
_audit_creation_method SHELXL-97
_cell_angle_alpha 90.00
_cell_angle_beta 106.149(3)
_cell_angle_gamma 90.00
_cell_formula_units_Z 2
_cell_length_a 9.2410(17)
_cell_length_b 7.3317(13)
_cell_length_c 14.239(3)
_cell_measurement_reflns_used 5016
_cell_measurement_temperature 100(2)
_cell_measurement_theta_max 29.84
_cell_measurement_theta_min 2.29
_cell_volume 926.7(3)
_computing_cell_refinement 'Bruker SAINT'
_computing_data_collection 'Bruker APEX2'
_computing_data_reduction 'Bruker SAINT'
_computing_molecular_graphics 'Bruker SHELXTL'
_computing_publication_material 'Bruker SHELXTL'
_computing_structure_refinement 'SHELXL-97 (Sheldrick, 2008)'
_computing_structure_solution 'SHELXS-97 (Sheldrick, 2008)'
_diffrn_ambient_temperature 100(2)
_diffrn_measured_fraction_theta_full 0.955
_diffrn_measured_fraction_theta_max 0.955
_diffrn_measurement_device_type 'Bruker APEX-II CCD'
_diffrn_measurement_method '\f and \w scans'
_diffrn_radiation_monochromator graphite
_diffrn_radiation_source 'fine-focus sealed tube'
_diffrn_radiation_type MoK\a
_diffrn_radiation_wavelength 0.71073
_diffrn_reflns_av_R_equivalents 0.0305
_diffrn_reflns_av_sigmaI/netI 0.0414
_diffrn_reflns_limit_h_max 12
_diffrn_reflns_limit_h_min -12
_diffrn_reflns_limit_k_max 10
_diffrn_reflns_limit_k_min -10
_diffrn_reflns_limit_l_max 19
_diffrn_reflns_limit_l_min -19
_diffrn_reflns_number 9702
_diffrn_reflns_theta_full 30.09
_diffrn_reflns_theta_max 30.09
_diffrn_reflns_theta_min 1.49
_exptl_absorpt_coefficient_mu 0.125
_exptl_absorpt_correction_T_max 0.9814
_exptl_absorpt_correction_T_min 0.9174
_exptl_absorpt_correction_type multi-scan
_exptl_absorpt_process_details sadabs
_exptl_crystal_colour colourless
_exptl_crystal_density_diffrn 1.424
_exptl_crystal_density_method 'not measured'
_exptl_crystal_description prism
_exptl_crystal_F_000 420
_exptl_crystal_size_max 0.70
_exptl_crystal_size_mid 0.24
_exptl_crystal_size_min 0.15
_refine_diff_density_max 0.411
_refine_diff_density_min -0.222
_refine_diff_density_rms 0.054
_refine_ls_abs_structure_details 'Flack H D (1983), Acta Cryst. A39, 876-881'
_refine_ls_abs_structure_Flack -0.1(5)
_refine_ls_extinction_method none
_refine_ls_goodness_of_fit_ref 1.061
_refine_ls_hydrogen_treatment mixed
_refine_ls_matrix_type full
_refine_ls_number_parameters 264
_refine_ls_number_reflns 4771
_refine_ls_number_restraints 1
_refine_ls_restrained_S_all 1.060
_refine_ls_R_factor_all 0.0415
_refine_ls_R_factor_gt 0.0370
_refine_ls_shift/su_max 0.000
_refine_ls_shift/su_mean 0.000
_refine_ls_structure_factor_coef Fsqd
_refine_ls_weighting_details 'calc w=1/[\s^2^(Fo^2^)+(0.0606P)^2^+0.0703P] where P=(Fo^2^+2Fc^2^)/3'
_refine_ls_weighting_scheme calc
_refine_ls_wR_factor_gt 0.0970
_refine_ls_wR_factor_ref 0.1002
_reflns_number_gt 4420
_reflns_number_total 4771
_reflns_threshold_expression >2sigma(I)
_cod_data_source_file ol400907v_si_001.cif
_cod_data_source_block mo_fcf_5a_0m
_cod_depositor_comments
;
The following automatic conversions were performed:

'_symmetry_cell_setting' value 'Monoclinic' changed to 'monoclinic'
according to /home/saulius/struct/CIF-dictionaries/cif_core.dic
dictionary named 'cif_core.dic' version 2.3.1 from 2005-06-27.

Automatic conversion script
Id: cif_fix_values 1891 2012-01-12 08:04:46Z andrius 
;
_cod_original_sg_symbol_Hall 'P 2yb '
_cod_original_sg_symbol_H-M 'P 21'
_cod_database_code 1512059

loop_
_symmetry_equiv_pos_as_xyz
'x, y, z'
'-x, y+1/2, -z'

loop_
_atom_site_label
_atom_site_type_symbol
_atom_site_fract_x
_atom_site_fract_y
_atom_site_fract_z
_atom_site_U_iso_or_equiv
_atom_site_adp_type
_atom_site_occupancy
_atom_site_symmetry_multiplicity
_atom_site_calc_flag
_atom_site_refinement_flags
F1 F 0.75949(15) 0.1136(2) 0.29005(9) 0.0449(3) Uani 1 1 d .
F2 F 0.87364(16) 0.26437(17) 0.20323(9) 0.0475(4) Uani 1 1 d .
F3 F 0.98830(12) 0.04764(15) 0.29619(8) 0.0324(3) Uani 1 1 d .
O4 O 0.67563(12) 0.00920(17) 0.09099(8) 0.0230(2) Uani 1 1 d .
O2S O 0.56057(14) 0.36451(18) 0.05754(9) 0.0234(2) Uani 1 1 d .
O6 O 0.38583(12) 0.02313(15) 0.36056(8) 0.0193(2) Uani 1 1 d .
O5 O 0.24339(13) 0.08355(16) 0.17408(7) 0.0205(2) Uani 1 1 d .
H5 H 0.2469 0.1109 0.1175 0.031 Uiso 1 1 calc R
O1S O 0.77231(16) 0.57832(19) 0.00862(8) 0.0275(3) Uani 1 1 d .
H1SB H 0.795(3) 0.657(4) 0.049(2) 0.041 Uiso 1 1 d .
H1SA H 0.694(3) 0.518(4) 0.0230(19) 0.041 Uiso 1 1 d .
N1 N 0.32327(13) 0.71299(17) 0.21247(8) 0.0138(2) Uani 1 1 d .
C18 C 0.85659(19) 0.0975(2) 0.23569(12) 0.0245(3) Uani 1 1 d .
C17 C 0.79577(16) -0.0387(2) 0.15091(10) 0.0171(3) Uani 1 1 d .
O3 O 0.87139(13) -0.17812(17) 0.15315(8) 0.0227(2) Uani 1 1 d .
C9 C 0.46947(16) 0.7051(2) 0.18474(11) 0.0179(3) Uani 1 1 d .
H9A H 0.4828 0.8207 0.1522 0.021 Uiso 1 1 calc R
H9B H 0.4640 0.6048 0.1374 0.021 Uiso 1 1 calc R
C13 C 0.30337(15) 0.55932(18) 0.28032(9) 0.0121(2) Uani 1 1 d .
C12 C 0.44677(15) 0.51275(19) 0.36023(10) 0.0132(2) Uani 1 1 d .
H12 H 0.4644 0.6124 0.4101 0.016 Uiso 1 1 calc R
C7 C 0.41040(16) 0.3385(2) 0.40865(9) 0.0146(2) Uani 1 1 d .
H7 H 0.5035 0.2997 0.4596 0.018 Uiso 1 1 calc R
C6 C 0.36222(15) 0.1833(2) 0.33577(10) 0.0145(2) Uani 1 1 d .
C5 C 0.28186(16) 0.23073(19) 0.23331(10) 0.0150(3) Uani 1 1 d .
C4 C 0.25180(15) 0.40562(19) 0.20795(9) 0.0129(2) Uani 1 1 d .
C10 C 0.60509(16) 0.6753(2) 0.27227(11) 0.0198(3) Uani 1 1 d .
H10A H 0.6153 0.7791 0.3181 0.024 Uiso 1 1 calc R
H10B H 0.6977 0.6690 0.2503 0.024 Uiso 1 1 calc R
C11 C 0.58684(16) 0.4988(2) 0.32419(11) 0.0184(3) Uani 1 1 d .
H11A H 0.6767 0.4781 0.3802 0.022 Uiso 1 1 calc R
H11B H 0.5769 0.3946 0.2786 0.022 Uiso 1 1 calc R
C8 C 0.28671(16) 0.3794(2) 0.46002(10) 0.0165(3) Uani 1 1 d .
H8A H 0.2592 0.2646 0.4873 0.020 Uiso 1 1 calc R
H8B H 0.3280 0.4639 0.5152 0.020 Uiso 1 1 calc R
C15 C 0.14400(15) 0.4642(2) 0.39154(10) 0.0155(3) Uani 1 1 d .
H15 H 0.0891 0.3664 0.3466 0.019 Uiso 1 1 calc R
C16 C 0.03988(19) 0.5353(2) 0.44985(12) 0.0236(3) Uani 1 1 d .
H16A H 0.0942 0.6241 0.4984 0.035 Uiso 1 1 calc R
H16B H 0.0066 0.4334 0.4832 0.035 Uiso 1 1 calc R
H16C H -0.0480 0.5941 0.4054 0.035 Uiso 1 1 calc R
C14 C 0.18051(15) 0.6178(2) 0.32876(10) 0.0142(2) Uani 1 1 d .
H14A H 0.2154 0.7264 0.3702 0.017 Uiso 1 1 calc R
H14B H 0.0880 0.6519 0.2774 0.017 Uiso 1 1 calc R
C3 C 0.17305(17) 0.48210(19) 0.10860(10) 0.0167(3) Uani 1 1 d .
H3A H 0.0651 0.4483 0.0891 0.020 Uiso 1 1 calc R
H3B H 0.2201 0.4367 0.0586 0.020 Uiso 1 1 calc R
H2SA H 0.587(2) 0.250(4) 0.0681(15) 0.023(5) Uiso 1 1 d .
H2SB H 0.478(4) 0.375(5) 0.017(3) 0.061(9) Uiso 1 1 d .
C2 C 0.19244(16) 0.6899(2) 0.12120(10) 0.0164(3) Uani 1 1 d .
H2A H 0.2159 0.7455 0.0638 0.020 Uiso 1 1 calc R
H2B H 0.0999 0.7470 0.1299 0.020 Uiso 1 1 calc R
H1 H 0.314(2) 0.820(3) 0.2314(15) 0.017(4) Uiso 1 1 d .

loop_
_atom_site_aniso_label
_atom_site_aniso_U_11
_atom_site_aniso_U_22
_atom_site_aniso_U_33
_atom_site_aniso_U_23
_atom_site_aniso_U_13
_atom_site_aniso_U_12
F1 0.0493(7) 0.0504(8) 0.0337(6) -0.0197(6) 0.0096(5) 0.0121(6)
F2 0.0584(8) 0.0180(6) 0.0445(7) 0.0038(5) -0.0215(6) -0.0126(5)
F3 0.0333(5) 0.0259(6) 0.0261(5) -0.0030(4) -0.0114(4) 0.0017(4)
O4 0.0204(5) 0.0206(6) 0.0231(5) -0.0028(4) -0.0022(4) -0.0007(4)
O2S 0.0250(6) 0.0198(6) 0.0210(5) -0.0021(4) -0.0011(4) 0.0029(5)
O6 0.0242(5) 0.0126(5) 0.0194(5) 0.0028(4) 0.0031(4) 0.0014(4)
O5 0.0357(6) 0.0095(5) 0.0140(4) -0.0018(4) 0.0033(4) -0.0013(4)
O1S 0.0461(7) 0.0203(6) 0.0163(5) -0.0026(5) 0.0091(5) -0.0063(6)
N1 0.0187(5) 0.0085(5) 0.0142(5) 0.0002(4) 0.0048(4) 0.0003(4)
C18 0.0260(8) 0.0171(8) 0.0242(7) -0.0035(6) -0.0036(6) 0.0000(6)
C17 0.0172(6) 0.0170(7) 0.0166(6) -0.0009(5) 0.0042(5) -0.0052(5)
O3 0.0215(5) 0.0217(6) 0.0223(5) -0.0043(4) 0.0017(4) 0.0023(4)
C9 0.0216(6) 0.0157(7) 0.0190(6) 0.0007(5) 0.0102(5) -0.0031(5)
C13 0.0152(6) 0.0081(6) 0.0125(5) 0.0001(4) 0.0028(4) -0.0002(5)
C12 0.0145(6) 0.0107(6) 0.0129(5) -0.0001(5) 0.0011(4) -0.0008(5)
C7 0.0181(6) 0.0114(6) 0.0118(5) 0.0014(5) -0.0001(5) -0.0007(5)
C6 0.0160(6) 0.0120(6) 0.0148(6) -0.0002(5) 0.0028(5) -0.0002(5)
C5 0.0194(6) 0.0115(6) 0.0133(6) -0.0007(5) 0.0031(5) -0.0003(5)
C4 0.0157(6) 0.0111(6) 0.0107(5) -0.0004(4) 0.0014(5) -0.0001(5)
C10 0.0180(6) 0.0170(7) 0.0252(7) 0.0007(6) 0.0074(6) -0.0030(5)
C11 0.0150(6) 0.0180(7) 0.0216(7) 0.0017(5) 0.0042(5) 0.0004(5)
C8 0.0213(7) 0.0154(7) 0.0122(6) -0.0005(5) 0.0035(5) -0.0027(5)
C15 0.0171(6) 0.0146(6) 0.0145(6) -0.0002(5) 0.0041(5) -0.0020(5)
C16 0.0257(7) 0.0244(8) 0.0247(7) 0.0016(6) 0.0134(6) -0.0009(6)
C14 0.0161(6) 0.0121(6) 0.0138(6) -0.0008(5) 0.0032(5) 0.0005(5)
C3 0.0236(7) 0.0105(7) 0.0125(6) 0.0004(5) -0.0007(5) 0.0003(5)
C2 0.0226(6) 0.0110(6) 0.0137(6) 0.0020(5) 0.0020(5) 0.0011(5)

loop_
_atom_type_symbol
_atom_type_description
_atom_type_scat_dispersion_real
_atom_type_scat_dispersion_imag
_atom_type_scat_source
C C 0.0033 0.0016 'International Tables Vol C Tables 4.2.6.8 and 6.1.1.4'
H H 0.0000 0.0000 'International Tables Vol C Tables 4.2.6.8 and 6.1.1.4'
N N 0.0061 0.0033 'International Tables Vol C Tables 4.2.6.8 and 6.1.1.4'
O O 0.0106 0.0060 'International Tables Vol C Tables 4.2.6.8 and 6.1.1.4'
F F 0.0171 0.0103 'International Tables Vol C Tables 4.2.6.8 and 6.1.1.4'

loop_
_geom_angle_atom_site_label_1
_geom_angle_atom_site_label_2
_geom_angle_atom_site_label_3
_geom_angle
H2SA O2S H2SB 112(3)
C5 O5 H5 109.5
H1SB O1S H1SA 104(2)
C9 N1 C2 109.22(10)
C9 N1 C13 114.25(11)
C2 N1 C13 104.59(10)
C9 N1 H1 107.1(13)
C2 N1 H1 104.6(13)
C13 N1 H1 116.5(14)
F3 C18 F2 107.53(14)
F3 C18 F1 106.75(14)
F2 C18 F1 106.34(16)
F3 C18 C17 113.34(14)
F2 C18 C17 111.98(13)
F1 C18 C17 110.52(13)
O3 C17 O4 129.84(14)
O3 C17 C18 115.75(13)
O4 C17 C18 114.40(14)
N1 C9 C10 112.66(11)
N1 C9 H9A 109.1
C10 C9 H9A 109.1
N1 C9 H9B 109.1
C10 C9 H9B 109.1
H9A C9 H9B 107.8
C4 C13 C12 112.66(11)
C4 C13 N1 100.90(10)
C12 C13 N1 113.84(11)
C4 C13 C14 112.32(11)
C12 C13 C14 108.84(10)
N1 C13 C14 108.08(11)
C11 C12 C13 114.02(11)
C11 C12 C7 114.13(12)
C13 C12 C7 105.56(11)
C11 C12 H12 107.6
C13 C12 H12 107.6
C7 C12 H12 107.6
C6 C7 C12 112.09(11)
C6 C7 C8 110.68(11)
C12 C7 C8 109.50(12)
C6 C7 H7 108.2
C12 C7 H7 108.2
C8 C7 H7 108.2
O6 C6 C5 120.50(13)
O6 C6 C7 121.63(13)
C5 C6 C7 117.86(12)
C4 C5 O5 126.55(12)
C4 C5 C6 119.95(12)
O5 C5 C6 113.49(12)
C5 C4 C3 128.21(12)
C5 C4 C13 121.81(12)
C3 C4 C13 109.92(11)
C9 C10 C11 110.10(12)
C9 C10 H10A 109.6
C11 C10 H10A 109.6
C9 C10 H10B 109.6
C11 C10 H10B 109.6
H10A C10 H10B 108.2
C10 C11 C12 109.01(12)
C10 C11 H11A 109.9
C12 C11 H11A 109.9
C10 C11 H11B 109.9
C12 C11 H11B 109.9
H11A C11 H11B 108.3
C15 C8 C7 113.25(11)
C15 C8 H8A 108.9
C7 C8 H8A 108.9
C15 C8 H8B 108.9
C7 C8 H8B 108.9
H8A C8 H8B 107.7
C16 C15 C14 109.91(12)
C16 C15 C8 110.64(12)
C14 C15 C8 112.21(11)
C16 C15 H15 108.0
C14 C15 H15 108.0
C8 C15 H15 108.0
C15 C16 H16A 109.5
C15 C16 H16B 109.5
H16A C16 H16B 109.5
C15 C16 H16C 109.5
H16A C16 H16C 109.5
H16B C16 H16C 109.5
C15 C14 C13 111.41(11)
C15 C14 H14A 109.3
C13 C14 H14A 109.3
C15 C14 H14B 109.3
C13 C14 H14B 109.3
H14A C14 H14B 108.0
C4 C3 C2 104.40(11)
C4 C3 H3A 110.9
C2 C3 H3A 110.9
C4 C3 H3B 110.9
C2 C3 H3B 110.9
H3A C3 H3B 108.9
N1 C2 C3 104.44(11)
N1 C2 H2A 110.9
C3 C2 H2A 110.9
N1 C2 H2B 110.9
C3 C2 H2B 110.9
H2A C2 H2B 108.9

loop_
_geom_bond_atom_site_label_1
_geom_bond_atom_site_label_2
_geom_bond_distance
F1 C18 1.343(2)
F2 C18 1.333(2)
F3 C18 1.3318(19)
O4 C17 1.2478(19)
O2S H2SA 0.88(3)
O2S H2SB 0.83(4)
O6 C6 1.2279(19)
O5 C5 1.3547(17)
O5 H5 0.8400
O1S H1SB 0.80(3)
O1S H1SA 0.92(3)
N1 C9 1.5104(17)
N1 C2 1.5183(18)
N1 C13 1.5282(18)
N1 H1 0.84(2)
C18 C17 1.547(2)
C17 O3 1.234(2)
C9 C10 1.518(2)
C9 H9A 0.9900
C9 H9B 0.9900
C13 C4 1.5119(19)
C13 C12 1.5259(18)
C13 C14 1.5440(18)
C12 C11 1.5228(19)
C12 C7 1.533(2)
C12 H12 1.0000
C7 C6 1.521(2)
C7 C8 1.5482(19)
C7 H7 1.0000
C6 C5 1.4826(18)
C5 C4 1.340(2)
C4 C3 1.5074(18)
C10 C11 1.523(2)
C10 H10A 0.9900
C10 H10B 0.9900
C11 H11A 0.9900
C11 H11B 0.9900
C8 C15 1.537(2)
C8 H8A 0.9900
C8 H8B 0.9900
C15 C16 1.527(2)
C15 C14 1.532(2)
C15 H15 1.0000
C16 H16A 0.9800
C16 H16B 0.9800
C16 H16C 0.9800
C14 H14A 0.9900
C14 H14B 0.9900
C3 C2 1.539(2)
C3 H3A 0.9900
C3 H3B 0.9900
C2 H2A 0.9900
C2 H2B 0.9900

loop_
_geom_hbond_atom_site_label_D
_geom_hbond_atom_site_label_H
_geom_hbond_atom_site_label_A
_geom_hbond_distance_DH
_geom_hbond_distance_HA
_geom_hbond_distance_DA
_geom_hbond_angle_DHA
_geom_hbond_site_symmetry_A
O5 H5 O1S 0.84 1.77 2.5651(16) 157.1 2_645
O1S H1SB O3 0.80(3) 1.89(3) 2.6859(17) 172(3) 1_565
O1S H1SA O2S 0.92(3) 1.83(3) 2.7441(19) 170(3) .
O2S H2SA O4 0.88(3) 1.93(3) 2.8039(18) 172(2) .
O2S H2SB O4 0.83(4) 2.03(4) 2.7919(17) 153(4) 2_655
N1 H1 O5 0.84(2) 2.13(2) 2.8285(18) 140.5(18) 1_565
N1 H1 O6 0.84(2) 2.32(2) 3.0452(17) 145.4(18) 1_565

loop_
_geom_torsion_atom_site_label_1
_geom_torsion_atom_site_label_2
_geom_torsion_atom_site_label_3
_geom_torsion_atom_site_label_4
_geom_torsion
F3 C18 C17 O3 3.8(2)
F2 C18 C17 O3 125.62(16)
F1 C18 C17 O3 -116.03(16)
F3 C18 C17 O4 -177.09(14)
F2 C18 C17 O4 -55.23(19)
F1 C18 C17 O4 63.13(18)
C2 N1 C9 C10 -164.37(12)
C13 N1 C9 C10 -47.66(16)
C9 N1 C13 C4 -80.42(13)
C2 N1 C13 C4 38.94(12)
C9 N1 C13 C12 40.51(15)
C2 N1 C13 C12 159.88(11)
C9 N1 C13 C14 161.56(11)
C2 N1 C13 C14 -79.08(12)
C4 C13 C12 C11 69.13(15)
N1 C13 C12 C11 -44.98(16)
C14 C13 C12 C11 -165.60(12)
C4 C13 C12 C7 -56.93(13)
N1 C13 C12 C7 -171.04(10)
C14 C13 C12 C7 68.34(13)
C11 C12 C7 C6 -67.84(15)
C13 C12 C7 C6 58.16(14)
C11 C12 C7 C8 168.94(11)
C13 C12 C7 C8 -65.07(13)
C12 C7 C6 O6 150.32(13)
C8 C7 C6 O6 -87.12(16)
C12 C7 C6 C5 -31.12(17)
C8 C7 C6 C5 91.44(14)
O6 C6 C5 C4 177.51(14)
C7 C6 C5 C4 -1.07(19)
O6 C6 C5 O5 -1.29(19)
C7 C6 C5 O5 -179.87(12)
O5 C5 C4 C3 -1.8(3)
C6 C5 C4 C3 179.54(13)
O5 C5 C4 C13 -178.77(13)
C6 C5 C4 C13 2.6(2)
C12 C13 C4 C5 28.38(18)
N1 C13 C4 C5 150.14(13)
C14 C13 C4 C5 -94.97(16)
C12 C13 C4 C3 -149.06(12)
N1 C13 C4 C3 -27.30(14)
C14 C13 C4 C3 87.59(14)
N1 C9 C10 C11 58.35(16)
C9 C10 C11 C12 -61.02(15)
C13 C12 C11 C10 55.08(16)
C7 C12 C11 C10 176.51(12)
C6 C7 C8 C15 -69.11(16)
C12 C7 C8 C15 54.94(15)
C7 C8 C15 C16 -168.90(12)
C7 C8 C15 C14 -45.75(16)
C16 C15 C14 C13 171.73(12)
C8 C15 C14 C13 48.17(15)
C4 C13 C14 C15 64.74(14)
C12 C13 C14 C15 -60.73(14)
N1 C13 C14 C15 175.17(11)
C5 C4 C3 C2 -171.89(14)
C13 C4 C3 C2 5.34(15)
C9 N1 C2 C3 85.82(13)
C13 N1 C2 C3 -36.88(13)
C4 C3 C2 N1 19.27(15)
